data_2217456
loop_
_publ_author_name
'Xing, Hui-Hui'
'Chen, Zi-Lu'
'Ng, Seik Weng'

_publ_section_title
;(\m-6-Oxido-4-oxo-1,2-dihydropyrimidine-5-carboxylato-\k^4^<i>O</i>^5^,<i>O</i>^6^:<i>O</i>^2^,<i>N</i>^3^)bis[aquabis(4-oxido-2-oxo-1,2-dihydropyrimidin-3-ium-5-carboxylato-\k^2^<i>O</i>^4^,<i>O</i>^5^)(1,10-phenanthroline-\k^2^<i>N</i>,<i>N</i>')neodymium(III)]
 hexahydrate
;
_journal_coeditor_code CI2552
_journal_issue 2
_journal_name_full 'Acta Crystallographica Section E'
_journal_page_first m419
_journal_page_last m420
_journal_paper_doi 10.1107/S1600536808001499
_journal_volume 64
_journal_year 2008
_chemical_formula_moiety '[Nd2 (C5 H2 N2 O4) (C5 H3 N2 O4)4 (C12 H8 N2)2 (H2 O)2] , 6H2 O'
_chemical_formula_sum 'C49 H46 N14 Nd2 O28'
_chemical_formula_weight 1567.48
_chemical_name_systematic
;
(\m-6-Oxido-4-oxo-1,2-dihydropyrimidine-5-carboxylato-
\k^4^<i>O</i>^5^,<i>O</i>^6^:<i>O</i>^2^,<i>N</i>^3^)bis[aquabis(4-oxido-
2-oxo-1,2-dihydropyrimidin-3-ium-5-carboxylato-
\k^2^<i>O</i>^4^,<i>O</i>^5^)(1,10-phenanthroline-
\k^2^<i>N</i>,<i>N</i>')neodymium(III)] hexahydrate
;
_space_group_IT_number 2
_symmetry_cell_setting triclinic
_symmetry_space_group_name_Hall '-P 1'
_symmetry_space_group_name_H-M 'P -1'
_atom_sites_solution_hydrogens geom
_atom_sites_solution_primary direct
_atom_sites_solution_secondary difmap
_audit_creation_method SHELXL-97
_cell_angle_alpha 118.7110(10)
_cell_angle_beta 90.0100(10)
_cell_angle_gamma 108.6120(10)
_cell_formula_units_Z 1
_cell_length_a 10.1980(7)
_cell_length_b 12.8896(9)
_cell_length_c 13.3383(9)
_cell_measurement_reflns_used 2901
_cell_measurement_temperature 295(2)
_cell_measurement_theta_max 22.7
_cell_measurement_theta_min 2.3
_cell_volume 1432.25(17)
_computing_cell_refinement 'SAINT (Bruker, 2006)'
_computing_data_collection 'APEX2 (Bruker, 2006)'
_computing_data_reduction 'SAINT (Bruker, 2006)'
_computing_molecular_graphics 'X-SEED (Barbour, 2001)'
_computing_publication_material 'publCIF (Westrip, 2008)'
_computing_structure_refinement 'SHELXL97 (Sheldrick, 2008)'
_computing_structure_solution 'atomic coordinates taken from the Pr analog (Sun & Jin, 2004)'
_diffrn_ambient_temperature 295(2)
_diffrn_measured_fraction_theta_full 0.966
_diffrn_measured_fraction_theta_max 0.966
_diffrn_measurement_device_type 'Bruker APEXII diffractometer'
_diffrn_measurement_method '\f and \w scans'
_diffrn_radiation_monochromator graphite
_diffrn_radiation_source 'fine-focus sealed tube'
_diffrn_radiation_type MoK\a
_diffrn_radiation_wavelength 0.71073
_diffrn_reflns_av_R_equivalents 0.0392
_diffrn_reflns_av_sigmaI/netI 0.0723
_diffrn_reflns_limit_h_max 13
_diffrn_reflns_limit_h_min -13
_diffrn_reflns_limit_k_max 16
_diffrn_reflns_limit_k_min -16
_diffrn_reflns_limit_l_max 17
_diffrn_reflns_limit_l_min -17
_diffrn_reflns_number 12405
_diffrn_reflns_theta_full 27.50
_diffrn_reflns_theta_max 27.50
_diffrn_reflns_theta_min 1.77
_diffrn_standards_decay_% 0
_diffrn_standards_interval_count 0
_diffrn_standards_interval_time 0
_diffrn_standards_number 0
_exptl_absorpt_coefficient_mu 1.897
_exptl_absorpt_correction_T_max 0.963
_exptl_absorpt_correction_T_min 0.724
_exptl_absorpt_correction_type multi-scan
_exptl_absorpt_process_details '(SADABS; Sheldrick, 1996)'
_exptl_crystal_colour Lilac
_exptl_crystal_density_diffrn 1.817
_exptl_crystal_density_method 'not measured'
_exptl_crystal_description Prism
_exptl_crystal_F_000 782
_exptl_crystal_size_max 0.10
_exptl_crystal_size_mid 0.04
_exptl_crystal_size_min 0.02
_refine_diff_density_max 1.226
_refine_diff_density_min -0.903
_refine_ls_extinction_method none
_refine_ls_goodness_of_fit_ref 1.043
_refine_ls_hydrogen_treatment constr
_refine_ls_matrix_type full
_refine_ls_number_parameters 454
_refine_ls_number_reflns 6377
_refine_ls_number_restraints 84
_refine_ls_restrained_S_all 1.049
_refine_ls_R_factor_all 0.0667
_refine_ls_R_factor_gt 0.0540
_refine_ls_shift/su_max 0.001
_refine_ls_shift/su_mean <0.001
_refine_ls_structure_factor_coef Fsqd
_refine_ls_weighting_details 'calc w=1/[\s^2^(Fo^2^)+(0.0735P)^2^+0.4633P] where P=(Fo^2^+2Fc^2^)/3'
_refine_ls_weighting_scheme calc
_refine_ls_wR_factor_gt 0.1292
_refine_ls_wR_factor_ref 0.1360
_reflns_number_gt 5349
_reflns_number_total 6377
_reflns_threshold_expression I>2\s(I)
_cod_data_source_file ci2552.cif
_cod_data_source_block I
_cod_depositor_comments
;
The following automatic conversions were performed:
'_symmetry_cell_setting' value 'Triclinic' changed to 'triclinic'
according to '/home/saulius/struct/CIF-dictionaries/cif_core.dic'
dictionary named 'cif_core.dic' version 2.4.1 from 2010-06-29.

Automatic conversion script
Id: cif_fix_enum 1527 2010-12-29 10:47:43Z saulius 

The following automatic conversions were performed:

'_symmetry_cell_setting' value 'Triclinic' changed to 'triclinic'
according to /home/saulius/struct/CIF-dictionaries/cif_core.dic
dictionary named 'cif_core.dic' version 2.4.1 from 2010-06-29.

Automatic conversion script
Id: cif_fix_values 1715 2011-07-08 13:25:40Z adriana 
;
_cod_database_code 2217456
_cod_database_fobs_code 2217456

loop_
_symmetry_equiv_pos_as_xyz
'x, y, z'
'-x, -y, -z'

loop_
_atom_site_type_symbol
_atom_site_label
_atom_site_fract_x
_atom_site_fract_y
_atom_site_fract_z
_atom_site_U_iso_or_equiv
_atom_site_adp_type
_atom_site_calc_flag
_atom_site_refinement_flags
_atom_site_occupancy
_atom_site_disorder_assembly
_atom_site_disorder_group
Nd Nd1 0.26520(3) 0.27712(3) 0.14686(3) 0.02555(12) Uani d . 1 . .
O O4 0.2306(5) -0.1369(4) -0.0511(5) 0.0486(12) Uani d . 1 . .
O O5 0.2203(5) 0.0542(4) 0.0456(4) 0.0400(11) Uani d . 1 . .
O O6 0.3131(5) 0.1959(4) -0.0621(4) 0.0349(10) Uani d . 1 . .
O O7 0.6565(7) 0.1207(7) -0.2689(7) 0.090(2) Uani d . 1 . .
O O8 0.5206(5) 0.6553(4) 0.2061(5) 0.0490(13) Uani d . 1 . .
O O9 0.3726(4) 0.4550(4) 0.1277(4) 0.0370(10) Uani d . 1 . .
O O10 0.5209(4) 0.3057(4) 0.1378(4) 0.0334(9) Uani d . 1 . .
O O11 0.9276(5) 0.3690(5) 0.0047(5) 0.0535(14) Uani d . 1 . .
O O1W 0.0466(5) 0.1916(4) 0.0068(4) 0.0442(11) Uani d . 1 . .
H H1W1 -0.0305 0.1557 0.0212 0.066 Uiso d R 1 . .
H H1W2 0.0389 0.2526 0.0013 0.066 Uiso d R 1 . .
O O2W -0.0203(12) 0.1690(10) -0.2139(10) 0.156(4) Uani d U 1 . .
O O3W 0.212(2) 0.192(2) -0.3809(18) 0.149(5) Uani d PU 0.50 A 1
O O4W 0.483(2) 0.789(2) 0.4468(18) 0.155(5) Uani d PU 0.50 B 1
O O3' 0.144(2) -0.0260(19) -0.5588(18) 0.149(5) Uani d P 0.50 C 2
O O4' 0.418(2) 0.918(2) 0.4944(18) 0.155(5) Uani d P 0.50 D 2
N N3 0.5421(7) -0.0189(6) -0.2106(6) 0.0512(16) Uani d . 1 . .
H H3N 0.5912 -0.0654 -0.2433 0.061 Uiso calc R 1 . .
N N4 0.4768(6) 0.1499(5) -0.1699(5) 0.0415(13) Uani d . 1 . .
H H4N 0.4830 0.2124 -0.1797 0.050 Uiso calc R 1 . .
N N5 0.8306(5) 0.5190(5) 0.0582(5) 0.0373(13) Uani d . 1 . .
H H5N 0.8986 0.5647 0.0416 0.045 Uiso calc R 1 . .
N N6 0.7237(5) 0.3425(5) 0.0743(5) 0.0325(11) Uani d . 1 . .
H H6N 0.7251 0.2736 0.0689 0.039 Uiso calc R 1 . .
N N7 0.0616(5) 0.2175(5) 0.2535(5) 0.0359(12) Uani d . 1 . .
N N8 0.1220(6) 0.4365(5) 0.2479(5) 0.0404(13) Uani d . 1 E .
C C6 0.2655(6) -0.0264(6) -0.0300(5) 0.0302(13) Uani d . 1 . .
C C7 0.3654(6) 0.0150(5) -0.0962(5) 0.0282(12) Uani d . 1 . .
C C8 0.3800(6) 0.1251(5) -0.1048(5) 0.0291(12) Uani d . 1 . .
C C9 0.5642(8) 0.0857(8) -0.2206(7) 0.053(2) Uani d . 1 . .
C C10 0.4462(7) -0.0521(6) -0.1512(6) 0.0386(15) Uani d . 1 . .
H H10 0.4356 -0.1249 -0.1482 0.046 Uiso calc R 1 E .
C C11 0.4953(7) 0.5402(6) 0.1568(5) 0.0319(13) Uani d . 1 . .
C C12 0.6137(6) 0.4941(5) 0.1250(5) 0.0300(13) Uani d . 1 . .
C C13 0.6123(6) 0.3775(5) 0.1135(5) 0.0279(12) Uani d . 1 . .
C C14 0.8335(6) 0.4081(6) 0.0429(6) 0.0379(15) Uani d . 1 . .
C C15 0.7258(6) 0.5607(6) 0.0983(5) 0.0338(14) Uani d . 1 . .
H H15 0.7303 0.6383 0.1081 0.041 Uiso calc R 1 E .
C C16 0.0321(8) 0.1146(7) 0.2595(6) 0.0479(17) Uani d . 1 . .
H H16 0.0852 0.0640 0.2260 0.057 Uiso calc R 1 E .
C C17 -0.0746(8) 0.0765(8) 0.3131(7) 0.058(2) Uani d . 1 . .
H H17 -0.0915 0.0024 0.3154 0.069 Uiso calc R 1 . .
C C18 -0.1540(8) 0.1494(9) 0.3626(7) 0.061(2) Uani d . 1 . .
H H18 -0.2255 0.1251 0.3989 0.073 Uiso calc R 1 E .
C C19 -0.1288(7) 0.2575(8) 0.3586(6) 0.0489(18) Uani d . 1 . .
C C20 -0.0184(6) 0.2911(7) 0.3026(5) 0.0382(15) Uani d . 1 . .
C C21 -0.2097(8) 0.3371(10) 0.4055(7) 0.067(3) Uani d . 1 . .
H H21 -0.2834 0.3149 0.4410 0.080 Uiso calc R 1 E .
C C22 -0.1824(8) 0.4419(9) 0.3998(7) 0.062(2) Uani d . 1 . .
H H22 -0.2382 0.4906 0.4299 0.074 Uiso calc R 1 . .
C C23 -0.0688(8) 0.4805(8) 0.3481(6) 0.0499(18) Uani d . 1 . .
C C24 0.0120(7) 0.4047(6) 0.2980(5) 0.0376(15) Uani d . 1 E .
C C25 -0.0328(9) 0.5927(8) 0.3471(7) 0.059(2) Uani d . 1 . .
H H25 -0.0849 0.6447 0.3789 0.071 Uiso calc R 1 . .
C C26 0.0792(9) 0.6270(8) 0.2994(7) 0.059(2) Uani d . 1 . .
H H26 0.1058 0.7036 0.3005 0.071 Uiso calc R 1 E .
C C27 0.1537(8) 0.5466(7) 0.2491(7) 0.0483(18) Uani d . 1 E .
H H27 0.2284 0.5700 0.2149 0.058 Uiso calc R 1 . .
O O1 0.3919(11) 0.1911(9) 0.4221(9) 0.059(3) Uani d PDU 0.50 E -1
O O2 0.3542(4) 0.2234(4) 0.2860(4) 0.0383(10) Uani d DU 1 E -1
O O3 0.3932(12) 0.4700(9) 0.3390(8) 0.042(3) Uani d PDU 0.50 E -1
C C1 0.3988(6) 0.2642(7) 0.3854(7) 0.034(3) Uani d PDU 0.50 E -1
C C2 0.4626(9) 0.4027(5) 0.4640(6) 0.021(3) Uani d PGDU 0.50 E -1
C C3 0.4558(9) 0.4923(6) 0.4366(5) 0.032(3) Uani d PGDU 0.50 E -1
N N2 0.5211(9) 0.6211(6) 0.5170(6) 0.028(3) Uani d PGU 0.50 E -1
H H2N 0.5169 0.6766 0.5001 0.034 Uiso calc PR 0.50 E -1
C C4 0.5931(8) 0.6601(5) 0.6250(6) 0.033(3) Uani d PGDU 0.50 . -1
N N1 0.5999(9) 0.5705(8) 0.6524(5) 0.033(3) Uani d PGU 0.50 . -1
C C5 0.5346(9) 0.4417(7) 0.5719(7) 0.040(3) Uani d PGU 0.50 E -1
H H5 0.5391 0.3817 0.5903 0.048 Uiso calc PR 0.50 E -1

loop_
_atom_site_aniso_label
_atom_site_aniso_U_11
_atom_site_aniso_U_22
_atom_site_aniso_U_33
_atom_site_aniso_U_12
_atom_site_aniso_U_13
_atom_site_aniso_U_23
Nd1 0.02497(18) 0.02326(18) 0.03442(19) 0.01369(13) 0.01123(12) 0.01601(14)
O4 0.057(3) 0.030(2) 0.071(3) 0.022(2) 0.022(3) 0.030(3)
O5 0.051(3) 0.025(2) 0.047(3) 0.015(2) 0.021(2) 0.019(2)
O6 0.048(3) 0.033(2) 0.041(2) 0.027(2) 0.019(2) 0.023(2)
O7 0.103(5) 0.095(5) 0.133(6) 0.066(4) 0.085(5) 0.084(5)
O8 0.059(3) 0.028(2) 0.074(3) 0.024(2) 0.031(3) 0.031(2)
O9 0.038(2) 0.035(2) 0.057(3) 0.026(2) 0.021(2) 0.030(2)
O10 0.030(2) 0.032(2) 0.052(3) 0.0154(18) 0.0149(19) 0.029(2)
O11 0.038(3) 0.046(3) 0.100(4) 0.025(2) 0.036(3) 0.048(3)
O1W 0.035(2) 0.046(3) 0.058(3) 0.021(2) 0.011(2) 0.026(2)
O2W 0.174(8) 0.147(7) 0.156(7) 0.074(6) 0.026(6) 0.075(6)
O3W 0.195(10) 0.126(8) 0.143(8) 0.064(7) 0.005(7) 0.077(7)
O4W 0.177(10) 0.163(9) 0.127(8) 0.035(7) 0.036(7) 0.092(7)
O3' 0.195(10) 0.126(8) 0.143(8) 0.064(7) 0.005(7) 0.077(7)
O4' 0.177(10) 0.163(9) 0.127(8) 0.035(7) 0.036(7) 0.092(7)
N3 0.063(4) 0.052(4) 0.070(4) 0.042(3) 0.036(3) 0.041(3)
N4 0.051(3) 0.037(3) 0.057(4) 0.025(3) 0.027(3) 0.034(3)
N5 0.029(3) 0.035(3) 0.064(4) 0.012(2) 0.016(3) 0.036(3)
N6 0.028(3) 0.027(3) 0.053(3) 0.011(2) 0.012(2) 0.027(3)
N7 0.033(3) 0.040(3) 0.040(3) 0.016(2) 0.010(2) 0.023(3)
N8 0.038(3) 0.044(3) 0.045(3) 0.025(3) 0.015(3) 0.021(3)
C6 0.029(3) 0.028(3) 0.037(3) 0.012(2) 0.005(2) 0.018(3)
C7 0.030(3) 0.024(3) 0.031(3) 0.013(2) 0.003(2) 0.013(3)
C8 0.031(3) 0.023(3) 0.032(3) 0.011(2) 0.007(2) 0.013(3)
C9 0.057(5) 0.060(5) 0.067(5) 0.037(4) 0.037(4) 0.040(4)
C10 0.046(4) 0.035(3) 0.046(4) 0.021(3) 0.012(3) 0.024(3)
C11 0.041(4) 0.033(3) 0.038(3) 0.020(3) 0.016(3) 0.026(3)
C12 0.033(3) 0.027(3) 0.036(3) 0.012(3) 0.009(3) 0.019(3)
C13 0.023(3) 0.027(3) 0.035(3) 0.009(2) 0.005(2) 0.017(3)
C14 0.027(3) 0.034(3) 0.061(4) 0.012(3) 0.011(3) 0.030(3)
C15 0.037(3) 0.023(3) 0.045(4) 0.010(3) 0.006(3) 0.020(3)
C16 0.043(4) 0.049(4) 0.053(4) 0.017(3) 0.014(3) 0.027(4)
C17 0.050(5) 0.060(5) 0.063(5) 0.010(4) 0.014(4) 0.038(4)
C18 0.043(4) 0.077(6) 0.057(5) 0.013(4) 0.018(4) 0.036(5)
C19 0.036(4) 0.064(5) 0.035(4) 0.014(4) 0.011(3) 0.019(4)
C20 0.028(3) 0.054(4) 0.030(3) 0.020(3) 0.010(3) 0.016(3)
C21 0.041(4) 0.104(8) 0.054(5) 0.037(5) 0.031(4) 0.032(5)
C22 0.048(5) 0.086(7) 0.061(5) 0.044(5) 0.026(4) 0.031(5)
C23 0.047(4) 0.058(5) 0.041(4) 0.031(4) 0.009(3) 0.015(4)
C24 0.035(3) 0.047(4) 0.032(3) 0.027(3) 0.010(3) 0.014(3)
C25 0.063(5) 0.063(5) 0.051(5) 0.047(4) 0.016(4) 0.014(4)
C26 0.065(5) 0.050(5) 0.070(5) 0.039(4) 0.014(4) 0.025(4)
C27 0.053(4) 0.040(4) 0.064(5) 0.030(4) 0.022(4) 0.027(4)
O1 0.076(6) 0.042(5) 0.057(6) 0.020(5) 0.013(5) 0.025(4)
O2 0.036(2) 0.028(2) 0.048(3) 0.0158(19) 0.010(2) 0.015(2)
O3 0.050(6) 0.027(5) 0.046(5) 0.017(4) 0.006(4) 0.015(4)
C1 0.040(6) 0.024(5) 0.046(6) 0.014(5) 0.011(5) 0.022(5)
C2 0.028(5) 0.023(5) 0.029(6) 0.017(4) 0.009(4) 0.022(5)
C3 0.030(6) 0.033(6) 0.029(6) 0.014(5) 0.014(4) 0.011(5)
N2 0.040(5) 0.027(5) 0.030(5) 0.021(4) 0.002(4) 0.018(4)
C4 0.024(5) 0.038(6) 0.035(6) 0.017(5) 0.012(4) 0.014(5)
N1 0.039(6) 0.029(6) 0.034(6) 0.021(5) 0.004(4) 0.013(5)
C5 0.041(6) 0.043(7) 0.037(6) 0.019(5) 0.016(5) 0.018(5)

loop_
_atom_type_symbol
_atom_type_description
_atom_type_scat_dispersion_real
_atom_type_scat_dispersion_imag
_atom_type_scat_source
C C 0.0033 0.0016 'International Tables Vol C Tables 4.2.6.8 and 6.1.1.4'
H H 0.0000 0.0000 'International Tables Vol C Tables 4.2.6.8 and 6.1.1.4'
N N 0.0061 0.0033 'International Tables Vol C Tables 4.2.6.8 and 6.1.1.4'
O O 0.0106 0.0060 'International Tables Vol C Tables 4.2.6.8 and 6.1.1.4'
Nd Nd -0.1943 3.0179 'International Tables Vol C Tables 4.2.6.8 and 6.1.1.4'

loop_
_geom_angle_atom_site_label_1
_geom_angle_atom_site_label_2
_geom_angle_atom_site_label_3
_geom_angle_site_symmetry_1
_geom_angle_site_symmetry_3
_geom_angle
_geom_angle_publ_flag
O2 Nd1 O3 . . 67.5(2) yes
O2 Nd1 O5 . . 71.60(10) yes
O2 Nd1 O6 . . 123.50(10) yes
O2 Nd1 O9 . . 127.70(10) yes
O2 Nd1 O10 . . 71.80(10) yes
O2 Nd1 O1W . . 136.6(2) yes
O2 Nd1 N7 . . 70.6(2) yes
O2 Nd1 N8 . . 111.7(2) yes
O3 Nd1 O5 . . 138.7(2) yes
O3 Nd1 O6 . . 133.6(3) yes
O3 Nd1 O9 . . 68.6(3) yes
O3 Nd1 O10 . . 76.5(3) yes
O3 Nd1 O1W . . 138.2(3) yes
O3 Nd1 N7 . . 87.9(3) yes
O3 Nd1 N8 . . 65.6(3) yes
O5 Nd1 O6 . . 67.90(10) yes
O5 Nd1 O9 . . 139.7(2) yes
O5 Nd1 O10 . . 85.90(10) yes
O5 Nd1 O1W . . 78.2(2) yes
O5 Nd1 N7 . . 83.8(2) yes
O5 Nd1 N8 . . 138.8(2) yes
O6 Nd1 O9 . . 72.60(10) yes
O6 Nd1 O10 . . 67.70(10) yes
O6 Nd1 O1W . . 69.00(10) yes
O6 Nd1 N7 . . 138.2(2) yes
O6 Nd1 N8 . . 124.8(2) yes
O9 Nd1 O10 . . 71.50(10) yes
O9 Nd1 O1W . . 95.5(2) yes
O9 Nd1 N7 . . 133.8(2) yes
O9 Nd1 N8 . . 72.8(2) yes
O10 Nd1 O1W . . 136.7(2) yes
O10 Nd1 N7 . . 142.5(2) yes
O10 Nd1 N8 . . 135.1(2) yes
O1W Nd1 N7 . . 75.78(16) yes
O1W Nd1 N8 . . 72.93(16) yes
N7 Nd1 N8 . . 61.14(16) yes
O9 Nd1 N1 . 2_666 80.8(3) ?
O5 Nd1 N1 . 2_666 124.7(3) ?
O1W Nd1 N1 . 2_666 147.5(3) ?
N1 Nd1 O3 2_666 . 14.1(3) ?
N1 Nd1 O10 2_666 . 73.0(3) ?
N1 Nd1 O2 2_666 . 53.4(2) ?
N1 Nd1 O6 2_666 . 137.7(4) ?
N1 Nd1 N7 2_666 . 83.6(4) ?
N1 Nd1 N8 2_666 . 75.1(3) ?
C6 O5 Nd1 . . 140.6(4) ?
C8 O6 Nd1 . . 123.2(4) ?
C11 O9 Nd1 . . 137.2(4) ?
C13 O10 Nd1 . . 130.2(4) ?
Nd1 O1W H1W1 . . 117.9 ?
Nd1 O1W H1W2 . . 107.8 ?
H1W1 O1W H1W2 . . 107.7 ?
C10 N3 C9 . . 122.5(6) ?
C10 N3 H3N . . 118.7 ?
C9 N3 H3N . . 118.7 ?
C9 N4 C8 . . 126.9(6) ?
C9 N4 H4N . . 116.5 ?
C8 N4 H4N . . 116.5 ?
C15 N5 C14 . . 122.6(5) ?
C15 N5 H5N . . 118.7 ?
C14 N5 H5N . . 118.7 ?
C13 N6 C14 . . 125.4(5) ?
C13 N6 H6N . . 117.3 ?
C14 N6 H6N . . 117.3 ?
C16 N7 C20 . . 117.7(6) ?
C16 N7 Nd1 . . 120.3(4) ?
C20 N7 Nd1 . . 121.9(4) ?
C27 N8 C24 . . 117.3(6) ?
C27 N8 Nd1 . . 122.7(4) ?
C24 N8 Nd1 . . 119.9(4) ?
O4 C6 O5 . . 123.3(6) ?
O4 C6 C7 . . 118.8(5) ?
O5 C6 C7 . . 117.9(5) ?
C10 C7 C8 . . 117.7(6) ?
C10 C7 C6 . . 119.6(5) ?
C8 C7 C6 . . 122.7(5) ?
O6 C8 N4 . . 118.1(5) ?
O6 C8 C7 . . 126.6(5) ?
N4 C8 C7 . . 115.3(5) ?
O7 C9 N3 . . 123.0(7) ?
O7 C9 N4 . . 122.9(7) ?
N3 C9 N4 . . 114.1(6) ?
C7 C10 N3 . . 123.2(6) ?
C7 C10 H10 . . 118.4 ?
N3 C10 H10 . . 118.4 ?
O8 C11 O9 . . 124.9(6) ?
O8 C11 C12 . . 118.8(6) ?
O9 C11 C12 . . 116.3(5) ?
C15 C12 C13 . . 117.4(5) ?
C15 C12 C11 . . 119.2(5) ?
C13 C12 C11 . . 123.3(5) ?
O10 C13 N6 . . 116.8(5) ?
O10 C13 C12 . . 126.6(5) ?
N6 C13 C12 . . 116.6(5) ?
O11 C14 N5 . . 122.8(6) ?
O11 C14 N6 . . 122.0(6) ?
N5 C14 N6 . . 115.2(5) ?
N5 C15 C12 . . 122.7(5) ?
N5 C15 H15 . . 118.7 ?
C12 C15 H15 . . 118.7 ?
N7 C16 C17 . . 123.6(7) ?
N7 C16 H16 . . 118.2 ?
C17 C16 H16 . . 118.2 ?
C18 C17 C16 . . 119.1(8) ?
C18 C17 H17 . . 120.5 ?
C16 C17 H17 . . 120.5 ?
C19 C18 C17 . . 120.1(7) ?
C19 C18 H18 . . 120.0 ?
C17 C18 H18 . . 120.0 ?
C18 C19 C20 . . 118.1(7) ?
C18 C19 C21 . . 123.4(7) ?
C20 C19 C21 . . 118.5(8) ?
N7 C20 C19 . . 121.5(7) ?
N7 C20 C24 . . 119.0(6) ?
C19 C20 C24 . . 119.5(6) ?
C22 C21 C19 . . 121.9(7) ?
C22 C21 H21 . . 119.1 ?
C19 C21 H21 . . 119.1 ?
C21 C22 C23 . . 120.8(7) ?
C21 C22 H22 . . 119.6 ?
C23 C22 H22 . . 119.6 ?
C25 C23 C24 . . 118.0(7) ?
C25 C23 C22 . . 122.0(7) ?
C24 C23 C22 . . 119.9(8) ?
N8 C24 C23 . . 122.7(7) ?
N8 C24 C20 . . 117.9(5) ?
C23 C24 C20 . . 119.4(6) ?
C26 C25 C23 . . 119.8(7) ?
C26 C25 H25 . . 120.1 ?
C23 C25 H25 . . 120.1 ?
C25 C26 C27 . . 119.5(8) ?
C25 C26 H26 . . 120.2 ?
C27 C26 H26 . . 120.2 ?
N8 C27 C26 . . 122.6(7) ?
N8 C27 H27 . . 118.7 ?
C26 C27 H27 . . 118.7 ?
C1 O2 Nd1 . . 143.9(5) ?
C3 O3 Nd1 . . 135.9(6) ?
O2 C1 O1 . . 120.4(8) ?
O2 C1 C2 . . 119.1(7) ?
O1 C1 C2 . . 120.5(8) ?
C3 C2 C5 . . 120.0 ?
C3 C2 C1 . . 124.7(6) ?
C5 C2 C1 . . 115.3(6) ?
O3 C3 N2 . . 113.1(6) ?
O3 C3 C2 . . 126.9(6) ?
N2 C3 C2 . . 120.0 ?
C4 N2 C3 . . 120.0 ?
C4 N2 H2N . . 120.0 ?
C3 N2 H2N . . 120.0 ?
N2 C4 N1 . . 120.0 ?
N2 C4 Nd1 . 2_666 175.4(3) ?
N1 C4 Nd1 . 2_666 55.6(3) ?
C5 N1 C4 . . 120.0 ?
C5 N1 Nd1 . 2_666 143.1(4) ?
C4 N1 Nd1 . 2_666 96.8(4) ?
N1 C5 C2 . . 120.0 ?
N1 C5 H5 . . 120.0 ?
C2 C5 H5 . . 120.0 ?

loop_
_geom_bond_atom_site_label_1
_geom_bond_atom_site_label_2
_geom_bond_site_symmetry_2
_geom_bond_distance
_geom_bond_publ_flag
Nd1 O2 . 2.526(4) yes
Nd1 O3 . 2.502(9) yes
Nd1 O5 . 2.392(4) yes
Nd1 O6 . 2.575(4) yes
Nd1 O9 . 2.341(4) yes
Nd1 O10 . 2.526(4) yes
Nd1 O1W . 2.475(4) yes
Nd1 N1 2_666 2.478(6) ?
Nd1 N7 . 2.638(5) yes
Nd1 N8 . 2.725(5) yes
O4 C6 . 1.234(7) ?
O5 C6 . 1.268(7) ?
O6 C8 . 1.233(7) ?
O7 C9 . 1.229(8) ?
O8 C11 . 1.232(7) ?
O9 C11 . 1.279(7) ?
O10 C13 . 1.252(7) ?
O11 C14 . 1.222(7) ?
O1W H1W1 . 0.85 ?
O1W H1W2 . 0.85 ?
N3 C10 . 1.351(8) ?
N3 C9 . 1.366(9) ?
N3 H3N . 0.86 ?
N4 C9 . 1.367(8) ?
N4 C8 . 1.378(7) ?
N4 H4N . 0.86 ?
N5 C15 . 1.345(8) ?
N5 C14 . 1.354(7) ?
N5 H5N . 0.86 ?
N6 C13 . 1.368(7) ?
N6 C14 . 1.371(7) ?
N6 H6N . 0.86 ?
N7 C16 . 1.305(9) ?
N7 C20 . 1.375(8) ?
N8 C27 . 1.343(9) ?
N8 C24 . 1.358(8) ?
C6 C7 . 1.487(8) ?
C7 C10 . 1.346(8) ?
C7 C8 . 1.438(8) ?
C10 H10 . 0.93 ?
C11 C12 . 1.485(8) ?
C12 C15 . 1.355(8) ?
C12 C13 . 1.431(8) ?
C15 H15 . 0.93 ?
C16 C17 . 1.391(10) ?
C16 H16 . 0.93 ?
C17 C18 . 1.366(11) ?
C17 H17 . 0.93 ?
C18 C19 . 1.361(11) ?
C18 H18 . 0.93 ?
C19 C20 . 1.419(9) ?
C19 C21 . 1.431(11) ?
C20 C24 . 1.427(9) ?
C21 C22 . 1.330(12) ?
C21 H21 . 0.93 ?
C22 C23 . 1.424(11) ?
C22 H22 . 0.93 ?
C23 C25 . 1.381(11) ?
C23 C24 . 1.402(9) ?
C25 C26 . 1.361(12) ?
C25 H25 . 0.93 ?
C26 C27 . 1.391(9) ?
C26 H26 . 0.93 ?
C27 H27 . 0.93 ?
O1 C1 . 1.238(8) ?
O2 C1 . 1.191(8) ?
O3 C3 . 1.307(8) ?
C1 C2 . 1.473(8) ?
C2 C3 . 1.39 ?
C2 C5 . 1.39 ?
C3 N2 . 1.39 ?
N2 C4 . 1.39 ?
N2 H2N . 0.86 ?
C4 N1 . 1.39 ?
N1 C5 . 1.39 ?
N1 Nd1 2_666 2.478(6) ?
C5 H5 . 0.93 ?

loop_
_geom_hbond_atom_site_label_D
_geom_hbond_atom_site_label_H
_geom_hbond_atom_site_label_A
_geom_hbond_site_symmetry_A
_geom_hbond_distance_DH
_geom_hbond_distance_HA
_geom_hbond_distance_DA
_geom_hbond_angle_DHA
_geom_hbond_publ_flag
N3 H3N O1 2_655 0.86 2.19 2.877(13) 136 no
N3 H3N O2 2_655 0.86 2.10 2.883(7) 152 no
N4 H4N O8 2_665 0.86 1.91 2.768(7) 175 no
N5 H5N O11 2_765 0.86 1.95 2.786(7) 164 no
N6 H6N O4 2_655 0.86 1.86 2.709(6) 167 no
O1W H1W1 O4 2 0.85 2.04 2.822(7) 153 no
O1W H1W2 O11 1_455 0.85 2.14 2.921(6) 153 no

loop_
_geom_torsion_atom_site_label_1
_geom_torsion_atom_site_label_2
_geom_torsion_atom_site_label_3
_geom_torsion_atom_site_label_4
_geom_torsion_site_symmetry_1
_geom_torsion_site_symmetry_4
_geom_torsion
O9 Nd1 O5 C6 . . 21.5(8)
O1W Nd1 O5 C6 . . 106.0(7)
N1 Nd1 O5 C6 2_666 . -99.5(8)
O3 Nd1 O5 C6 . . -97.6(8)
O10 Nd1 O5 C6 . . -33.4(6)
O2 Nd1 O5 C6 . . -105.6(7)
O6 Nd1 O5 C6 . . 34.1(6)
N7 Nd1 O5 C6 . . -177.3(7)
N8 Nd1 O5 C6 . . 152.1(6)
C4 Nd1 O5 C6 2_666 . -104.4(7)
O9 Nd1 O6 C8 . . 125.4(5)
O5 Nd1 O6 C8 . . -46.1(4)
O1W Nd1 O6 C8 . . -131.5(5)
N1 Nd1 O6 C8 2_666 . 71.6(6)
O3 Nd1 O6 C8 . . 90.9(5)
O10 Nd1 O6 C8 . . 48.7(4)
O2 Nd1 O6 C8 . . 1.2(5)
N7 Nd1 O6 C8 . . -97.0(5)
N8 Nd1 O6 C8 . . 179.0(4)
C4 Nd1 O6 C8 2_666 . 30.3(6)
O5 Nd1 O9 C11 . . -89.4(6)
O1W Nd1 O9 C11 . . -167.6(6)
N1 Nd1 O9 C11 2_666 . 45.0(6)
O3 Nd1 O9 C11 . . 52.3(6)
O10 Nd1 O9 C11 . . -30.0(6)
O2 Nd1 O9 C11 . . 17.6(6)
O6 Nd1 O9 C11 . . -101.6(6)
N7 Nd1 O9 C11 . . 116.9(6)
N8 Nd1 O9 C11 . . 122.2(6)
C4 Nd1 O9 C11 2_666 . 33.9(6)
O9 Nd1 O10 C13 . . -10.0(5)
O5 Nd1 O10 C13 . . 136.0(5)
O1W Nd1 O10 C13 . . 68.0(6)
N1 Nd1 O10 C13 2_666 . -95.8(6)
O3 Nd1 O10 C13 . . -81.7(5)
O2 Nd1 O10 C13 . . -152.0(5)
O6 Nd1 O10 C13 . . 68.3(5)
N7 Nd1 O10 C13 . . -149.7(5)
N8 Nd1 O10 C13 . . -49.2(6)
C4 Nd1 O10 C13 2_666 . -124.7(5)
O9 Nd1 N7 C16 . . -173.0(5)
O5 Nd1 N7 C16 . . 23.8(5)
O1W Nd1 N7 C16 . . 103.2(5)
N1 Nd1 N7 C16 2_666 . -102.2(6)
O3 Nd1 N7 C16 . . -115.7(5)
O10 Nd1 N7 C16 . . -51.2(6)
O2 Nd1 N7 C16 . . -48.8(5)
O6 Nd1 N7 C16 . . 70.1(6)
N8 Nd1 N7 C16 . . -178.7(6)
C4 Nd1 N7 C16 2_666 . -75.8(5)
O9 Nd1 N7 C20 . . 8.2(6)
O5 Nd1 N7 C20 . . -155.0(5)
O1W Nd1 N7 C20 . . -75.6(5)
N1 Nd1 N7 C20 2_666 . 79.0(5)
O3 Nd1 N7 C20 . . 65.6(5)
O10 Nd1 N7 C20 . . 130.0(4)
O2 Nd1 N7 C20 . . 132.4(5)
O6 Nd1 N7 C20 . . -108.7(5)
N8 Nd1 N7 C20 . . 2.5(4)
C4 Nd1 N7 C20 2_666 . 105.4(5)
O9 Nd1 N8 C27 . . 2.1(5)
O5 Nd1 N8 C27 . . -147.0(5)
O1W Nd1 N8 C27 . . -99.4(6)
N1 Nd1 N8 C27 2_666 . 86.9(6)
O3 Nd1 N8 C27 . . 75.9(6)
O10 Nd1 N8 C27 . . 40.9(6)
O2 Nd1 N8 C27 . . 126.6(5)
O6 Nd1 N8 C27 . . -51.4(6)
N7 Nd1 N8 C27 . . 177.7(6)
C4 Nd1 N8 C27 2_666 . 108.0(6)
O9 Nd1 N8 C24 . . -179.1(5)
O5 Nd1 N8 C24 . . 31.9(6)
O1W Nd1 N8 C24 . . 79.4(5)
N1 Nd1 N8 C24 2_666 . -94.3(6)
O3 Nd1 N8 C24 . . -105.3(5)
O10 Nd1 N8 C24 . . -140.3(4)
O2 Nd1 N8 C24 . . -54.6(5)
O6 Nd1 N8 C24 . . 127.4(4)
N7 Nd1 N8 C24 . . -3.4(4)
C4 Nd1 N8 C24 2_666 . -73.2(5)
Nd1 O5 C6 O4 . . 168.0(5)
Nd1 O5 C6 C7 . . -12.1(9)
O4 C6 C7 C10 . . -19.2(9)
O5 C6 C7 C10 . . 160.9(6)
O4 C6 C7 C8 . . 160.7(6)
O5 C6 C7 C8 . . -19.2(8)
Nd1 O6 C8 N4 . . -137.4(5)
Nd1 O6 C8 C7 . . 44.3(8)
C9 N4 C8 O6 . . 177.5(7)
C9 N4 C8 C7 . . -4.0(10)
C10 C7 C8 O6 . . 178.5(6)
C6 C7 C8 O6 . . -1.3(9)
C10 C7 C8 N4 . . 0.2(8)
C6 C7 C8 N4 . . -179.7(5)
C10 N3 C9 O7 . . 175.9(8)
C10 N3 C9 N4 . . -2.7(11)
C8 N4 C9 O7 . . -173.4(8)
C8 N4 C9 N3 . . 5.2(11)
C8 C7 C10 N3 . . 1.9(10)
C6 C7 C10 N3 . . -178.2(6)
C9 N3 C10 C7 . . -0.6(11)
Nd1 O9 C11 O8 . . -131.1(6)
Nd1 O9 C11 C12 . . 50.7(8)
O8 C11 C12 C15 . . -30.9(9)
O9 C11 C12 C15 . . 147.5(6)
O8 C11 C12 C13 . . 153.3(6)
O9 C11 C12 C13 . . -28.4(9)
Nd1 O10 C13 N6 . . -156.8(4)
Nd1 O10 C13 C12 . . 24.7(9)
C14 N6 C13 O10 . . 179.7(6)
C14 N6 C13 C12 . . -1.7(9)
C15 C12 C13 O10 . . 177.3(6)
C11 C12 C13 O10 . . -6.8(10)
C15 C12 C13 N6 . . -1.2(8)
C11 C12 C13 N6 . . 174.7(5)
C15 N5 C14 O11 . . 178.8(7)
C15 N5 C14 N6 . . -1.8(10)
C13 N6 C14 O11 . . -177.5(6)
C13 N6 C14 N5 . . 3.1(10)
C14 N5 C15 C12 . . -1.0(10)
C13 C12 C15 N5 . . 2.5(9)
C11 C12 C15 N5 . . -173.6(6)
C20 N7 C16 C17 . . -0.5(10)
Nd1 N7 C16 C17 . . -179.3(6)
N7 C16 C17 C18 . . 0.2(12)
C16 C17 C18 C19 . . 0.2(12)
C17 C18 C19 C20 . . -0.2(11)
C17 C18 C19 C21 . . 178.3(8)
C16 N7 C20 C19 . . 0.5(9)
Nd1 N7 C20 C19 . . 179.3(5)
C16 N7 C20 C24 . . 179.6(6)
Nd1 N7 C20 C24 . . -1.6(8)
C18 C19 C20 N7 . . -0.1(10)
C21 C19 C20 N7 . . -178.7(6)
C18 C19 C20 C24 . . -179.3(7)
C21 C19 C20 C24 . . 2.2(10)
C18 C19 C21 C22 . . -179.8(8)
C20 C19 C21 C22 . . -1.3(12)
C19 C21 C22 C23 . . -1.2(13)
C21 C22 C23 C25 . . -176.1(8)
C21 C22 C23 C24 . . 2.8(12)
C27 N8 C24 C23 . . 1.0(10)
Nd1 N8 C24 C23 . . -177.9(5)
C27 N8 C24 C20 . . -176.9(6)
Nd1 N8 C24 C20 . . 4.2(8)
C25 C23 C24 N8 . . -0.8(10)
C22 C23 C24 N8 . . -179.7(7)
C25 C23 C24 C20 . . 177.1(7)
C22 C23 C24 C20 . . -1.8(10)
N7 C20 C24 N8 . . -1.8(9)
C19 C20 C24 N8 . . 177.3(6)
N7 C20 C24 C23 . . -179.8(6)
C19 C20 C24 C23 . . -0.6(9)
C24 C23 C25 C26 . . -0.7(11)
C22 C23 C25 C26 . . 178.2(8)
C23 C25 C26 C27 . . 1.9(12)
C24 N8 C27 C26 . . 0.3(11)
Nd1 N8 C27 C26 . . 179.2(6)
C25 C26 C27 N8 . . -1.8(12)
O9 Nd1 O2 C1 . . 50.4(6)
O5 Nd1 O2 C1 . . -170.3(6)
O1W Nd1 O2 C1 . . -122.0(6)
N1 Nd1 O2 C1 2_666 . 16.0(8)
O3 Nd1 O2 C1 . . 15.5(6)
O10 Nd1 O2 C1 . . 98.0(6)
O6 Nd1 O2 C1 . . 143.8(6)
N7 Nd1 O2 C1 . . -80.5(6)
N8 Nd1 O2 C1 . . -34.2(6)
C4 Nd1 O2 C1 2_666 . 12.6(9)
O9 Nd1 O3 C3 . . -151.4(14)
O5 Nd1 O3 C3 . . -8.8(16)
O1W Nd1 O3 C3 . . 135.1(11)
N1 Nd1 O3 C3 2_666 . -2(2)
O10 Nd1 O3 C3 . . -76.2(13)
O2 Nd1 O3 C3 . . -0.5(12)
O6 Nd1 O3 C3 . . -116.0(12)
N7 Nd1 O3 C3 . . 69.4(13)
N8 Nd1 O3 C3 . . 128.4(14)
C4 Nd1 O3 C3 2_666 . 1.4(13)
Nd1 O2 C1 O1 . . 158.2(7)
Nd1 O2 C1 C2 . . -21.9(7)
O2 C1 C2 C3 . . 10.7(6)
O1 C1 C2 C3 . . -169.4(6)
O2 C1 C2 C5 . . -168.7(5)
O1 C1 C2 C5 . . 11.2(5)
Nd1 O3 C3 N2 . . 175.8(8)
Nd1 O3 C3 C2 . . -3.7(18)
C5 C2 C3 O3 . . 179.5(12)
C1 C2 C3 O3 . . 0.1(11)
C5 C2 C3 N2 . . 0.0
C1 C2 C3 N2 . . -179.4(6)
O3 C3 N2 C4 . . -179.6(11)
C2 C3 N2 C4 . . 0.0
C3 N2 C4 N1 . . 0.0
N2 C4 N1 C5 . . 0.0
N2 C4 N1 Nd1 . 2_666 -178.2(5)
C4 N1 C5 C2 . . 0.0
Nd1 N1 C5 C2 2_666 . 177.1(8)
C3 C2 C5 N1 . . 0.0
C1 C2 C5 N1 . . 179.4(6)
